data_2200454
loop_
_publ_author_name
'Abdul Ajees, A.'
'Sekar, K.'
'Marrappan, M.'
'Kandasamy, M.'

_publ_section_title
;
 4-<i>tert</i>-Butyl-2,6-bis(piperidinomethyl)phenol
;
_journal_issue 9
_journal_name_full 'Acta Crystallographica Section E'
_journal_page_first o878
_journal_page_last o880
_journal_paper_doi 10.1107/S1600536801013836
_journal_volume 57
_journal_year 2001
_chemical_formula_iupac 'C22 H36 N2 O'
_chemical_formula_moiety 'C22 H36 N2 O'
_chemical_formula_sum 'C22 H36 N2 O'
_chemical_formula_weight 344.53
_chemical_name_systematic
;
4-tert-Butyl-2,6-bis(piperidinomethyl)phenol
;
_space_group_IT_number 2
_symmetry_cell_setting triclinic
_symmetry_space_group_name_Hall '-P 1'
_symmetry_space_group_name_H-M 'P -1'
_audit_creation_method SHELXL-97
_cell_angle_alpha 106.20(3)
_cell_angle_beta 116.89(3)
_cell_angle_gamma 87.18(4)
_cell_formula_units_Z 2
_cell_length_a 10.540(2)
_cell_length_b 12.153(3)
_cell_length_c 9.786(2)
_cell_measurement_reflns_used 25
_cell_measurement_temperature 293(2)
_cell_measurement_theta_max 30
_cell_measurement_theta_min 15
_cell_volume 1069.2(5)
_computing_cell_refinement 'SDP (Frenz, 1978)'
_computing_data_collection 'CAD-4 Software (Enraf-Nonius, 1989)'
_computing_data_reduction 'CAD-4 Software'
_computing_molecular_graphics 'ORTEPIII (Burnett & Johnson, 1996)'
_computing_publication_material 'PARST97 (Nardelli, 1995)'
_computing_structure_refinement 'SHELXL97 (Sheldrick, 1997)'
_computing_structure_solution 'SHELXS97 (Sheldrick, 1997)'
_diffrn_ambient_temperature 293(2)
_diffrn_measured_fraction_theta_full .966
_diffrn_measured_fraction_theta_max .966
_diffrn_measurement_device_type 'Enraf-Nonius CAD-4'
_diffrn_measurement_method \w-2\q
_diffrn_radiation_monochromator graphite
_diffrn_radiation_source 'fine-focus sealed tube'
_diffrn_radiation_type CuK\a
_diffrn_radiation_wavelength 1.5418
_diffrn_reflns_av_R_equivalents .017
_diffrn_reflns_av_sigmaI/netI .0096
_diffrn_reflns_limit_h_max 11
_diffrn_reflns_limit_h_min -12
_diffrn_reflns_limit_k_max 14
_diffrn_reflns_limit_k_min -14
_diffrn_reflns_limit_l_max 11
_diffrn_reflns_limit_l_min 0
_diffrn_reflns_number 4237
_diffrn_reflns_theta_full 69.91
_diffrn_reflns_theta_max 69.91
_diffrn_reflns_theta_min 4.72
_diffrn_standards_decay_% <1
_diffrn_standards_interval_time 120
_diffrn_standards_number 3
_exptl_absorpt_coefficient_mu .496
_exptl_absorpt_correction_type none
_exptl_crystal_colour colourless
_exptl_crystal_density_diffrn 1.070
_exptl_crystal_density_meas ?
_exptl_crystal_density_method 'not measured'
_exptl_crystal_description needle
_exptl_crystal_F_000 380
_exptl_crystal_size_max .40
_exptl_crystal_size_mid .20
_exptl_crystal_size_min .20
_refine_diff_density_max .27
_refine_diff_density_min -.18
_refine_ls_extinction_coef .022(4)
_refine_ls_extinction_method SHELXL97
_refine_ls_goodness_of_fit_ref 1.09
_refine_ls_hydrogen_treatment mixed
_refine_ls_matrix_type full
_refine_ls_number_parameters 234
_refine_ls_number_reflns 3904
_refine_ls_number_restraints 0
_refine_ls_restrained_S_all 1.09
_refine_ls_R_factor_all .059
_refine_ls_R_factor_gt .057
_refine_ls_shift/su_max .001
_refine_ls_shift/su_mean <0.001
_refine_ls_structure_factor_coef Fsqd
_refine_ls_weighting_details 'calc w = 1/[\s^2^(Fo^2^)+(0.0939P)^2^+0.2502P] where P = (Fo^2^+2Fc^2^)/3'
_refine_ls_weighting_scheme calc
_refine_ls_wR_factor_ref .176
_reflns_number_gt 3680
_reflns_number_total 3904
_reflns_threshold_expression I>2\s(I)
_cod_data_source_file ci6052.cif
_cod_data_source_block I
_cod_depositor_comments
;
The following automatic conversions were performed:
'_symmetry_cell_setting' value 'Triclinic' changed to 'triclinic'
according to '/home/saulius/struct/CIF-dictionaries/cif_core.dic'
dictionary named 'cif_core.dic' version 2.4.1 from 2010-06-29.

Automatic conversion script
Id: cif_fix_enum 1527 2010-12-29 10:47:43Z saulius 

The following automatic conversions were performed:

'_symmetry_cell_setting' value 'Triclinic' changed to 'triclinic'
according to /home/saulius/struct/CIF-dictionaries/cif_core.dic
dictionary named 'cif_core.dic' version 2.4.1 from 2010-06-29.

Automatic conversion script
Id: cif_fix_values 1715 2011-07-08 13:25:40Z adriana 

The following automatic conversions were performed:

'_exptl_crystal_density_meas' value 'none' was changed to '?' - the
value is perceived as not measured.

Automatic conversion script
Id: cif_fix_values 3008 2015-01-20 13:52:24Z robertas 
;
_cod_original_cell_volume 1069.2(4)
_cod_database_code 2200454

loop_
_symmetry_equiv_pos_as_xyz
'x, y, z'
'-x, -y, -z'

loop_
_atom_site_label
_atom_site_fract_x
_atom_site_fract_y
_atom_site_fract_z
_atom_site_U_iso_or_equiv
_atom_site_adp_type
_atom_site_calc_flag
_atom_site_refinement_flags
_atom_site_occupancy
_atom_site_disorder_assembly
_atom_site_disorder_group
_atom_site_type_symbol
C1 .72334(16) -.00083(13) .45577(18) .0461(4) Uani d . 1 . . C
C2 .82952(16) -.01431(13) .60038(18) .0465(4) Uani d . 1 . . C
C3 .80763(16) -.10284(13) .65378(18) .0477(4) Uani d . 1 . . C
H3 .8774 -.1111 .7507 .057 Uiso calc R 1 . . H
C4 .68568(16) -.17951(13) .56811(18) .0461(4) Uani d . 1 . . C
C5 .58284(16) -.16262(13) .42497(18) .0495(4) Uani d . 1 . . C
H5 .4999 -.2125 .3654 .059 Uiso calc R 1 . . H
C6 .59874(17) -.07498(13) .36760(18) .0483(4) Uani d . 1 . . C
C7 .4822(2) -.05780(15) .2142(2) .0613(5) Uani d . 1 . . C
H7A .4193 -.0045 .2400 .074 Uiso calc R 1 . . H
H7B .5255 -.0229 .1657 .074 Uiso calc R 1 . . H
N8 .39737(13) -.16342(11) .09812(15) .0485(3) Uani d . 1 . . N
C9 .48005(19) -.23846(18) .0321(2) .0646(5) Uani d . 1 . . C
H9A .5635 -.2557 .1185 .078 Uiso calc R 1 . . H
H9B .5127 -.1989 -.0213 .078 Uiso calc R 1 . . H
C10 .3937(3) -.34948(19) -.0855(3) .0799(6) Uani d . 1 . . C
H10A .3670 -.3920 -.0307 .096 Uiso calc R 1 . . H
H10B .4514 -.3963 -.1291 .096 Uiso calc R 1 . . H
C11 .2602(2) -.32599(19) -.2207(2) .0737(6) Uani d . 1 . . C
H11A .2863 -.2937 -.2856 .088 Uiso calc R 1 . . H
H11B .2008 -.3974 -.2884 .088 Uiso calc R 1 . . H
C12 .1787(2) -.24332(19) -.1528(2) .0703(5) Uani d . 1 . . C
H12A .1397 -.2809 -.1028 .084 Uiso calc R 1 . . H
H12B .0994 -.2220 -.2390 .084 Uiso calc R 1 . . H
C13 .27125(19) -.13614(17) -.0310(2) .0618(5) Uani d . 1 . . C
H13A .3015 -.0939 -.0835 .074 Uiso calc R 1 . . H
H13B .2158 -.0872 .0140 .074 Uiso calc R 1 . . H
C14 .97089(17) .05913(15) .6921(2) .0569(4) Uani d . 1 . . C
H14A 1.0118 .0612 .8038 .068 Uiso calc R 1 . . H
H14B 1.0361 .0236 .6513 .068 Uiso calc R 1 . . H
N15 .95811(13) .17729(11) .68092(15) .0484(3) Uani d . 1 . . N
C16 .89039(18) .24444(16) .7748(2) .0581(4) Uani d . 1 . . C
H16A .9490 .2498 .8869 .070 Uiso calc R 1 . . H
H16B .7981 .2059 .7404 .070 Uiso calc R 1 . . H
C17 .8712(2) .36361(17) .7546(3) .0782(6) Uani d . 1 . . C
H17A .8278 .4072 .8193 .094 Uiso calc R 1 . . H
H17B .8077 .3585 .6436 .094 Uiso calc R 1 . . H
C18 1.0137(2) .42514(18) .8046(3) .0864(7) Uani d . 1 . . C
H18A .9991 .4995 .7839 .104 Uiso calc R 1 . . H
H18B 1.0739 .4378 .9184 .104 Uiso calc R 1 . . H
C19 1.0858(2) .35312(19) .7117(3) .0784(6) Uani d . 1 . . C
H19A 1.0308 .3486 .5994 .094 Uiso calc R 1 . . H
H19B 1.1801 .3896 .7497 .094 Uiso calc R 1 . . H
C20 1.09879(18) .23394(16) .7303(2) .0608(5) Uani d . 1 . . C
H20A 1.1412 .1886 .6657 .073 Uiso calc R 1 . . H
H20B 1.1613 .2380 .8412 .073 Uiso calc R 1 . . H
O21 .74069(14) .08386(10) .39626(14) .0593(4) Uani d . 1 . . O
H21 .817(3) .134(2) .486(3) .086(7) Uiso d . 1 . . H
C22 .66688(18) -.28185(15) .6221(2) .0544(4) Uani d . 1 . . C
C23 .7545(4) -.2597(3) .8016(3) .1203(12) Uani d . 1 . . C
H23A .7254 -.1928 .8560 .180 Uiso calc R 1 . . H
H23B .8539 -.2474 .8309 .180 Uiso calc R 1 . . H
H23C .7397 -.3250 .8314 .180 Uiso calc R 1 . . H
C24 .5126(2) -.3062(3) .5805(4) .1067(10) Uani d . 1 . . C
H24A .5060 -.3609 .6319 .160 Uiso calc R 1 . . H
H24B .4578 -.3372 .4667 .160 Uiso calc R 1 . . H
H24C .4760 -.2362 .6165 .160 Uiso calc R 1 . . H
C25 .7177(4) -.3855(2) .5399(5) .1194(12) Uani d . 1 . . C
H25A .7099 -.4500 .5750 .179 Uiso calc R 1 . . H
H25B .8155 -.3691 .5662 .179 Uiso calc R 1 . . H
H25C .6599 -.4034 .4262 .179 Uiso calc R 1 . . H

loop_
_atom_site_aniso_label
_atom_site_aniso_U_11
_atom_site_aniso_U_22
_atom_site_aniso_U_33
_atom_site_aniso_U_12
_atom_site_aniso_U_13
_atom_site_aniso_U_23
C1 .0499(8) .0419(8) .0464(8) .0039(6) .0207(7) .0149(6)
C2 .0424(8) .0444(8) .0490(8) .0034(6) .0176(6) .0136(6)
C3 .0435(8) .0507(8) .0443(8) .0062(6) .0135(6) .0188(6)
C4 .0447(8) .0475(8) .0466(8) .0050(6) .0189(6) .0179(6)
C5 .0437(8) .0481(8) .0487(8) -.0018(6) .0132(7) .0151(7)
C6 .0480(8) .0464(8) .0438(8) .0034(6) .0148(7) .0140(6)
C7 .0632(10) .0527(9) .0507(9) -.0001(8) .0079(8) .0204(7)
N8 .0433(7) .0533(7) .0420(7) .0033(5) .0124(5) .0161(6)
C9 .0490(9) .0801(12) .0575(10) .0105(8) .0196(8) .0181(9)
C10 .0879(15) .0713(13) .0655(12) .0175(11) .0296(11) .0091(10)
C11 .0752(13) .0779(13) .0511(10) -.0097(10) .0207(9) .0054(9)
C12 .0489(9) .0932(14) .0537(10) -.0060(9) .0126(8) .0160(9)
C13 .0512(9) .0722(11) .0501(9) .0107(8) .0112(7) .0220(8)
C14 .0428(8) .0535(9) .0663(10) .0027(7) .0165(7) .0198(8)
N15 .0436(7) .0474(7) .0517(7) -.0028(5) .0203(6) .0121(6)
C16 .0483(9) .0649(10) .0572(9) -.0001(7) .0242(7) .0108(8)
C17 .0599(11) .0563(11) .0958(15) .0037(8) .0271(10) .0033(10)
C18 .0737(13) .0519(11) .1082(18) -.0070(9) .0269(12) .0092(11)
C19 .0746(13) .0726(13) .0852(14) -.0203(10) .0314(11) .0233(11)
C20 .0495(9) .0633(11) .0681(11) -.0077(7) .0290(8) .0107(8)
O21 .0642(7) .0542(7) .0538(7) -.0056(6) .0164(6) .0239(5)
C22 .0516(9) .0558(9) .0590(9) .0021(7) .0213(7) .0275(8)
C23 .135(2) .132(2) .0777(16) -.043(2) .0102(16) .0637(16)
C24 .0648(13) .130(2) .157(3) .0051(13) .0445(15) .098(2)
C25 .188(3) .0670(14) .175(3) .0439(17) .130(3) .0631(18)

loop_
_atom_type_symbol
_atom_type_description
_atom_type_scat_dispersion_real
_atom_type_scat_dispersion_imag
_atom_type_scat_source
C C .0181 .0091 'International Tables Vol C Tables 4.2.6.8 and 6.1.1.4'
H H .0000 .0000 'International Tables Vol C Tables 4.2.6.8 and 6.1.1.4'
N N .0311 .0180 'International Tables Vol C Tables 4.2.6.8 and 6.1.1.4'
O O .0492 .0322 'International Tables Vol C Tables 4.2.6.8 and 6.1.1.4'

loop_
_geom_angle_atom_site_label_1
_geom_angle_atom_site_label_2
_geom_angle_atom_site_label_3
_geom_angle
O21 C1 C6 118.56(14)
O21 C1 C2 120.97(14)
C6 C1 C2 120.47(14)
C3 C2 C1 118.62(14)
C3 C2 C14 119.70(14)
C1 C2 C14 121.52(14)
C2 C3 C4 122.59(14)
C2 C3 H3 118.7
C4 C3 H3 118.7
C3 C4 C5 116.74(14)
C3 C4 C22 122.24(14)
C5 C4 C22 120.95(14)
C6 C5 C4 122.89(14)
C6 C5 H5 118.6
C4 C5 H5 118.6
C5 C6 C1 118.68(14)
C5 C6 C7 120.99(15)
C1 C6 C7 120.31(14)
N8 C7 C6 113.98(14)
N8 C7 H7A 108.8
C6 C7 H7A 108.8
N8 C7 H7B 108.8
C6 C7 H7B 108.8
H7A C7 H7B 107.7
C9 N8 C7 111.54(14)
C9 N8 C13 109.86(14)
C7 N8 C13 109.93(14)
N8 C9 C10 111.82(16)
N8 C9 H9A 109.3
C10 C9 H9A 109.3
N8 C9 H9B 109.3
C10 C9 H9B 109.3
H9A C9 H9B 107.9
C9 C10 C11 110.87(18)
C9 C10 H10A 109.5
C11 C10 H10A 109.5
C9 C10 H10B 109.5
C11 C10 H10B 109.5
H10A C10 H10B 108.1
C12 C11 C10 109.59(16)
C12 C11 H11A 109.8
C10 C11 H11A 109.8
C12 C11 H11B 109.8
C10 C11 H11B 109.8
H11A C11 H11B 108.2
C11 C12 C13 112.08(16)
C11 C12 H12A 109.2
C13 C12 H12A 109.2
C11 C12 H12B 109.2
C13 C12 H12B 109.2
H12A C12 H12B 107.9
N8 C13 C12 111.72(16)
N8 C13 H13A 109.3
C12 C13 H13A 109.3
N8 C13 H13B 109.3
C12 C13 H13B 109.3
H13A C13 H13B 107.9
N15 C14 C2 113.29(13)
N15 C14 H14A 108.9
C2 C14 H14A 108.9
N15 C14 H14B 108.9
C2 C14 H14B 108.9
H14A C14 H14B 107.7
C16 N15 C14 111.63(14)
C16 N15 C20 110.76(13)
C14 N15 C20 110.78(14)
N15 C16 C17 110.76(16)
N15 C16 H16A 109.5
C17 C16 H16A 109.5
N15 C16 H16B 109.5
C17 C16 H16B 109.5
H16A C16 H16B 108.1
C16 C17 C18 110.61(17)
C16 C17 H17A 109.5
C18 C17 H17A 109.5
C16 C17 H17B 109.5
C18 C17 H17B 109.5
H17A C17 H17B 108.1
C19 C18 C17 109.48(17)
C19 C18 H18A 109.8
C17 C18 H18A 109.8
C19 C18 H18B 109.8
C17 C18 H18B 109.8
H18A C18 H18B 108.2
C20 C19 C18 111.11(18)
C20 C19 H19A 109.4
C18 C19 H19A 109.4
C20 C19 H19B 109.4
C18 C19 H19B 109.4
H19A C19 H19B 108.0
N15 C20 C19 111.15(16)
N15 C20 H20A 109.4
C19 C20 H20A 109.4
N15 C20 H20B 109.4
C19 C20 H20B 109.4
H20A C20 H20B 108.0
C1 O21 H21 103.3(14)
C24 C22 C25 110.0(2)
C24 C22 C23 107.6(2)
C25 C22 C23 108.3(2)
C24 C22 C4 111.08(15)
C25 C22 C4 108.15(15)
C23 C22 C4 111.65(16)
C22 C23 H23A 109.5
C22 C23 H23B 109.5
H23A C23 H23B 109.5
C22 C23 H23C 109.5
H23A C23 H23C 109.5
H23B C23 H23C 109.5
C22 C24 H24A 109.5
C22 C24 H24B 109.5
H24A C24 H24B 109.5
C22 C24 H24C 109.5
H24A C24 H24C 109.5
H24B C24 H24C 109.5
C22 C25 H25A 109.5
C22 C25 H25B 109.5
H25A C25 H25B 109.5
C22 C25 H25C 109.5
H25A C25 H25C 109.5
H25B C25 H25C 109.5

loop_
_geom_bond_atom_site_label_1
_geom_bond_atom_site_label_2
_geom_bond_site_symmetry_2
_geom_bond_distance
_geom_bond_publ_flag
C1 O21 . 1.3715(18) ?
C1 C6 . 1.392(2) ?
C1 C2 . 1.400(2) ?
C2 C3 . 1.390(2) ?
C2 C14 . 1.515(2) ?
C3 C4 . 1.389(2) ?
C3 H3 . .93 ?
C4 C5 . 1.394(2) ?
C4 C22 . 1.534(2) ?
C5 C6 . 1.383(2) ?
C5 H5 . .93 ?
C6 C7 . 1.512(2) ?
C7 N8 . 1.455(2) ?
C7 H7A . .97 ?
C7 H7B . .97 ?
N8 C9 . 1.453(2) ?
N8 C13 . 1.464(2) ?
C9 C10 . 1.510(3) ?
C9 H9A . .97 ?
C9 H9B . .97 ?
C10 C11 . 1.516(3) ?
C10 H10A . .97 ?
C10 H10B . .97 ?
C11 C12 . 1.499(3) ?
C11 H11A . .97 ?
C11 H11B . .97 ?
C12 C13 . 1.509(3) ?
C12 H12A . .97 ?
C12 H12B . .97 ?
C13 H13A . .97 ?
C13 H13B . .97 ?
C14 N15 . 1.465(2) ?
C14 H14A . .97 ?
C14 H14B . .97 ?
N15 C16 . 1.462(2) ?
N15 C20 . 1.474(2) ?
C16 C17 . 1.507(3) ?
C16 H16A . .97 ?
C16 H16B . .97 ?
C17 C18 . 1.516(3) ?
C17 H17A . .97 ?
C17 H17B . .97 ?
C18 C19 . 1.512(3) ?
C18 H18A . .97 ?
C18 H18B . .97 ?
C19 C20 . 1.502(3) ?
C19 H19A . .97 ?
C19 H19B . .97 ?
C20 H20A . .97 ?
C20 H20B . .97 ?
O21 H21 . .95(3) ?
C22 C24 . 1.510(3) ?
C22 C25 . 1.510(3) ?
C22 C23 . 1.518(3) ?
C23 H23A . .96 ?
C23 H23B . .96 ?
C23 H23C . .96 ?
C24 H24A . .96 ?
C24 H24B . .96 ?
C24 H24C . .96 ?
C25 H25A . .96 ?
C25 H25B . .96 ?
C25 H25C . .96 ?

loop_
_geom_torsion_atom_site_label_1
_geom_torsion_atom_site_label_2
_geom_torsion_atom_site_label_3
_geom_torsion_atom_site_label_4
_geom_torsion
O21 C1 C2 C3 -178.83(14)
C6 C1 C2 C3 -.1(2)
O21 C1 C2 C14 -3.6(2)
C6 C1 C2 C14 175.14(15)
C1 C2 C3 C4 1.1(2)
C14 C2 C3 C4 -174.30(15)
C2 C3 C4 C5 -1.1(2)
C2 C3 C4 C22 175.76(14)
C3 C4 C5 C6 .3(2)
C22 C4 C5 C6 -176.62(15)
C4 C5 C6 C1 .5(3)
C4 C5 C6 C7 -178.09(16)
O21 C1 C6 C5 178.09(14)
C2 C1 C6 C5 -.6(2)
O21 C1 C6 C7 -3.3(2)
C2 C1 C6 C7 178.00(15)
C5 C6 C7 N8 -30.3(2)
C1 C6 C7 N8 151.13(16)
C6 C7 N8 C9 -69.1(2)
C6 C7 N8 C13 168.78(15)
C7 N8 C9 C10 178.63(15)
C13 N8 C9 C10 -59.2(2)
N8 C9 C10 C11 57.6(2)
C9 C10 C11 C12 -53.1(3)
C10 C11 C12 C13 52.5(2)
C9 N8 C13 C12 57.9(2)
C7 N8 C13 C12 -179.00(16)
C11 C12 C13 N8 -55.8(2)
C3 C2 C14 N15 -149.72(15)
C1 C2 C14 N15 35.1(2)
C2 C14 N15 C16 72.54(18)
C2 C14 N15 C20 -163.52(14)
C14 N15 C16 C17 -176.98(14)
C20 N15 C16 C17 59.07(19)
N15 C16 C17 C18 -58.1(2)
C16 C17 C18 C19 55.3(3)
C17 C18 C19 C20 -54.7(3)
C16 N15 C20 C19 -58.3(2)
C14 N15 C20 C19 177.27(16)
C18 C19 C20 N15 56.4(2)
C3 C4 C22 C24 145.9(2)
C5 C4 C22 C24 -37.4(3)
C3 C4 C22 C25 -93.3(2)
C5 C4 C22 C25 83.4(2)
C3 C4 C22 C23 25.7(3)
C5 C4 C22 C23 -157.5(2)

loop_
_cod_related_entry_id
_cod_related_entry_database
_cod_related_entry_code
1 ChemSpider 4425350
